data_7101064
loop_
_publ_author_name
'Jonathan Steed'
'Kirsty Anderson'
'Andres E. Goeta'
'Kirsty S. B. Hancock'

_publ_section_title
;
Unusual variations in the incidence of Z'>1 in
oxo-anion structures
;
_journal_name_full 'Chemical Communications'
_journal_paper_doi 10.1039/b602492k
_journal_year 2006
_chemical_formula_moiety 'C6 H10 N2, Cl2'
_chemical_formula_sum 'C6 H10 Cl2 N2'
_chemical_formula_weight 181.06
_space_group_IT_number 15
_symmetry_cell_setting monoclinic
_symmetry_space_group_name_Hall '-C 2yc'
_symmetry_space_group_name_H-M 'C 1 2/c 1'
_cell_angle_alpha 90.00
_cell_angle_beta 94.794(5)
_cell_angle_gamma 90.00
_cell_formula_units_Z 4
_cell_length_a 7.3184(6)
_cell_length_b 14.5495(9)
_cell_length_c 7.8594(6)
_cell_measurement_temperature 100(2)
_cell_volume 833.93(11)
_diffrn_ambient_temperature 100(2)
_exptl_crystal_density_diffrn 1.442
_cod_depositor_comments
;
The following automatic conversions were performed:
'_symmetry_cell_setting' value 'Monoclinic' changed to 'monoclinic'
according to '/home/saulius/struct/CIF-dictionaries/cif_core.dic'
dictionary named 'cif_core.dic' version 2.4.1 from 2010-06-29.

Automatic conversion script
Id: cif_fix_enum 1527 2010-12-29 10:47:43Z saulius 
;
_cod_original_sg_symbol_H-M 'C 2/c'
_cod_database_code 7101064

loop_
_symmetry_equiv_pos_as_xyz
'x, y, z'
'-x, y, -z+1/2'
'x+1/2, y+1/2, z'
'-x+1/2, y+1/2, -z+1/2'
'-x, -y, -z'
'x, -y, z-1/2'
'-x+1/2, -y+1/2, -z'
'x+1/2, -y+1/2, z-1/2'

loop_
_atom_site_label
_atom_site_type_symbol
_atom_site_fract_x
_atom_site_fract_y
_atom_site_fract_z
_atom_site_U_iso_or_equiv
_atom_site_adp_type
_atom_site_occupancy
_atom_site_symmetry_multiplicity
_atom_site_calc_flag
_atom_site_refinement_flags
_atom_site_disorder_assembly
_atom_site_disorder_group
Cl1 Cl 0.02436(6) 0.17565(3) 0.48744(6) 0.01548(17) Uani 1 1 d . . .
N1 N -0.3118(2) 0.16451(10) 0.7038(2) 0.0135(4) Uani 1 1 d . . .
H1A H -0.2579 0.1828 0.8067 0.016 Uiso 1 1 calc R . .
H1B H -0.3919 0.2085 0.6619 0.016 Uiso 1 1 calc R . .
H1C H -0.2242 0.1558 0.6297 0.016 Uiso 1 1 calc R . .
C1 C -0.4109(3) 0.07805(12) 0.7246(2) 0.0126(4) Uani 1 1 d . . .
C2 C -0.3215(3) -0.00429(13) 0.6986(3) 0.0162(4) Uani 1 1 d . . .
H2 H -0.2002 -0.0043 0.6639 0.019 Uiso 1 1 calc R . .
C3 C -0.4115(3) -0.08694(13) 0.7238(3) 0.0194(4) Uani 1 1 d . . .
H3 H -0.3517 -0.1436 0.7052 0.023 Uiso 1 1 calc R . .

loop_
_atom_site_aniso_label
_atom_site_aniso_U_11
_atom_site_aniso_U_22
_atom_site_aniso_U_33
_atom_site_aniso_U_23
_atom_site_aniso_U_13
_atom_site_aniso_U_12
Cl1 0.0128(3) 0.0188(3) 0.0151(3) 0.00212(17) 0.00270(18) 0.00184(17)
N1 0.0119(8) 0.0146(8) 0.0143(8) 0.0010(6) 0.0023(6) -0.0003(6)
C1 0.0136(9) 0.0134(9) 0.0106(9) 0.0002(7) 0.0004(7) -0.0012(7)
C2 0.0139(9) 0.0187(10) 0.0162(10) 0.0002(7) 0.0029(8) 0.0022(7)
C3 0.0220(11) 0.0134(10) 0.0229(10) -0.0005(8) 0.0016(8) 0.0052(8)

loop_
_geom_bond_atom_site_label_1
_geom_bond_atom_site_label_2
_geom_bond_distance
_geom_bond_site_symmetry_2
_geom_bond_publ_flag
N1 C1 1.468(2) . ?
C1 C2 1.388(3) . ?
C1 C1 1.395(4) 2_456 ?
C2 C3 1.393(3) . ?
C3 C3 1.392(4) 2_456 ?
